data_4073638
loop_
_publ_author_name
'Luke\<sov\'a, Lenka'
'Ward, Benjamin D.'
'Bellemin-Laponnaz, St\'ephane'
'Wadepohl, Hubert'
'Gade, Lutz H.'

_publ_section_title
;
 C3-Symmetric Chiral Organolanthanide Complexes:&#x00A0; Synthesis,
 Characterization, and Stereospecific Polymerization of \a-Olefins&#x2016;
;
_journal_issue 18
_journal_name_full Organometallics
_journal_page_first 4652
_journal_paper_doi 10.1021/om700504f
_journal_volume 26
_journal_year 2007
_chemical_absolute_configuration ad
_chemical_formula_sum 'C47 H72 Lu N3 O3 Si3'
_chemical_formula_weight 986.32
_space_group_IT_number 19
_symmetry_cell_setting orthorhombic
_symmetry_Int_Tables_number 19
_symmetry_space_group_name_Hall 'P 2ac 2ab'
_symmetry_space_group_name_H-M 'P 21 21 21'
_atom_sites_solution_hydrogens geom
_atom_sites_solution_primary direct
_atom_sites_solution_secondary difmap
_audit_creation_method SHELXL-97
_cell_angle_alpha 90.00
_cell_angle_beta 90.00
_cell_angle_gamma 90.00
_cell_formula_units_Z 4
_cell_length_a 11.202(2)
_cell_length_b 20.432(4)
_cell_length_c 22.582(5)
_cell_measurement_temperature 193(2)
_cell_volume 5168.6(18)
_computing_cell_refinement 'Bruker SAINT'
_computing_data_collection 'Bruker SMART'
_computing_data_reduction 'Bruker SAINT'
_computing_molecular_graphics 'PLATON (Spek, 1980-2005)'
_computing_publication_material 'SHELXL-97 (Sheldrick, 1997)'
_computing_structure_refinement 'SHELXL-97 (Sheldrick, 1997)'
_computing_structure_solution 'DIRDIF (Beurskens, 1999)'
_diffrn_ambient_temperature 193(2)
_diffrn_measured_fraction_theta_full 1.000
_diffrn_measured_fraction_theta_max 1.000
_diffrn_measurement_device_type 'CCD area detector'
_diffrn_measurement_method omega-scans
_diffrn_radiation_monochromator graphite
_diffrn_radiation_probe x-ray
_diffrn_radiation_type MoK\a
_diffrn_radiation_wavelength 0.71073
_diffrn_reflns_av_R_equivalents 0.1026
_diffrn_reflns_av_sigmaI/netI 0.0509
_diffrn_reflns_limit_h_max 14
_diffrn_reflns_limit_h_min -14
_diffrn_reflns_limit_k_max 26
_diffrn_reflns_limit_k_min 0
_diffrn_reflns_limit_l_max 29
_diffrn_reflns_limit_l_min 0
_diffrn_reflns_number 127115
_diffrn_reflns_theta_full 27.48
_diffrn_reflns_theta_max 27.48
_diffrn_reflns_theta_min 1.80
_diffrn_source 'fine-focus sealed tube'
_exptl_absorpt_coefficient_mu 2.018
_exptl_absorpt_correction_T_max 0.7517
_exptl_absorpt_correction_T_min 0.5386
_exptl_absorpt_correction_type multi-scan
_exptl_crystal_colour colourless
_exptl_crystal_density_diffrn 1.267
_exptl_crystal_density_method 'not measured'
_exptl_crystal_description block
_exptl_crystal_F_000 2048
_exptl_crystal_size_max 0.35
_exptl_crystal_size_mid 0.15
_exptl_crystal_size_min 0.15
_refine_diff_density_max 1.413
_refine_diff_density_min -0.663
_refine_diff_density_rms 0.094
_refine_ls_abs_structure_details 'Flack H D (1983), Acta Cryst. A39, 876-881'
_refine_ls_abs_structure_Flack -0.012(5)
_refine_ls_extinction_method none
_refine_ls_goodness_of_fit_ref 1.058
_refine_ls_matrix_type full
_refine_ls_number_parameters 527
_refine_ls_number_reflns 11846
_refine_ls_number_restraints 0
_refine_ls_restrained_S_all 1.058
_refine_ls_R_factor_all 0.0456
_refine_ls_R_factor_gt 0.0387
_refine_ls_shift/su_max 0.002
_refine_ls_shift/su_mean 0.000
_refine_ls_structure_factor_coef Fsqd
_refine_ls_weighting_details 'calc w=1/[\s^2^(Fo^2^)+(0.0000P)^2^+8.3058P] where P=(Fo^2^+2Fc^2^)/3'
_refine_ls_weighting_scheme calc
_refine_ls_wR_factor_gt 0.0604
_refine_ls_wR_factor_ref 0.0621
_reflns_number_gt 10922
_reflns_number_total 11846
_reflns_threshold_expression >2sigma(I)
_cod_data_source_file om700504f-file001.cif
_cod_data_source_block complex_2a
_cod_original_cell_volume 5168.9(18)
_cod_database_code 4073638

loop_
_symmetry_equiv_pos_as_xyz
'x, y, z'
'-x+1/2, -y, z+1/2'
'x+1/2, -y+1/2, -z'
'-x, y+1/2, -z+1/2'

loop_
_atom_site_label
_atom_site_type_symbol
_atom_site_fract_x
_atom_site_fract_y
_atom_site_fract_z
_atom_site_U_iso_or_equiv
_atom_site_adp_type
_atom_site_occupancy
_atom_site_symmetry_multiplicity
_atom_site_calc_flag
_atom_site_refinement_flags
C1 C 0.1994(4) 0.0631(2) 0.32198(19) 0.0240(10) Uani 1 1 d .
C2 C 0.0943(4) 0.1327(2) 0.3769(2) 0.0372(12) Uani 1 1 d .
H2A H 0.0705 0.1169 0.4166 0.045 Uiso 1 1 calc R
H2B H 0.0429 0.1702 0.3658 0.045 Uiso 1 1 calc R
C3 C 0.2269(3) 0.1522(2) 0.37584(19) 0.0257(10) Uani 1 1 d .
H3 H 0.2577 0.1550 0.4173 0.031 Uiso 1 1 calc R
C4 C 0.2535(4) 0.2160(2) 0.3435(2) 0.0360(13) Uani 1 1 d .
H4 H 0.3421 0.2221 0.3434 0.043 Uiso 1 1 calc R
C5 C 0.2121(5) 0.2143(3) 0.2794(3) 0.0494(15) Uani 1 1 d .
H5A H 0.2539 0.1792 0.2583 0.074 Uiso 1 1 calc R
H5B H 0.2299 0.2564 0.2605 0.074 Uiso 1 1 calc R
H5C H 0.1259 0.2064 0.2781 0.074 Uiso 1 1 calc R
C6 C 0.1991(5) 0.2737(3) 0.3768(3) 0.0612(19) Uani 1 1 d .
H6A H 0.2227 0.3146 0.3575 0.092 Uiso 1 1 calc R
H6B H 0.2278 0.2736 0.4178 0.092 Uiso 1 1 calc R
H6C H 0.1119 0.2698 0.3765 0.092 Uiso 1 1 calc R
C7 C 0.2558(3) -0.0513(2) 0.32476(18) 0.0250(9) Uani 1 1 d .
C8 C 0.2766(4) -0.1545(2) 0.3546(2) 0.0347(11) Uani 1 1 d .
H8A H 0.3373 -0.1810 0.3336 0.042 Uiso 1 1 calc R
H8B H 0.2201 -0.1843 0.3749 0.042 Uiso 1 1 calc R
C9 C 0.3354(4) -0.1081(2) 0.39874(19) 0.0254(10) Uani 1 1 d .
H9 H 0.4208 -0.1209 0.4046 0.031 Uiso 1 1 calc R
C10 C 0.2734(4) -0.1022(2) 0.4591(2) 0.0285(10) Uani 1 1 d .
H10 H 0.3158 -0.0674 0.4821 0.034 Uiso 1 1 calc R
C11 C 0.1426(4) -0.0826(3) 0.4548(2) 0.0425(13) Uani 1 1 d .
H11A H 0.1364 -0.0392 0.4366 0.064 Uiso 1 1 calc R
H11B H 0.1077 -0.0814 0.4946 0.064 Uiso 1 1 calc R
H11C H 0.0996 -0.1145 0.4305 0.064 Uiso 1 1 calc R
C12 C 0.2869(5) -0.1666(3) 0.4932(2) 0.0482(14) Uani 1 1 d .
H12A H 0.2536 -0.1615 0.5331 0.072 Uiso 1 1 calc R
H12B H 0.3717 -0.1780 0.4961 0.072 Uiso 1 1 calc R
H12C H 0.2441 -0.2015 0.4723 0.072 Uiso 1 1 calc R
C13 C 0.3174(4) 0.0155(2) 0.24143(19) 0.0245(10) Uani 1 1 d .
C14 C 0.4027(4) 0.0417(3) 0.15556(19) 0.0377(11) Uani 1 1 d .
H14A H 0.4050 0.0890 0.1460 0.045 Uiso 1 1 calc R
H14B H 0.4141 0.0164 0.1186 0.045 Uiso 1 1 calc R
C15 C 0.4992(4) 0.02408(18) 0.20175(16) 0.0272(10) Uani 1 1 d .
H15 H 0.5563 0.0614 0.2060 0.033 Uiso 1 1 calc R
C16 C 0.5686(4) -0.0389(3) 0.18953(19) 0.0354(11) Uani 1 1 d .
H16 H 0.6243 -0.0457 0.2236 0.042 Uiso 1 1 calc R
C17 C 0.4903(6) -0.0995(2) 0.1852(2) 0.0538(15) Uani 1 1 d .
H17A H 0.4348 -0.0947 0.1519 0.081 Uiso 1 1 calc R
H17B H 0.4450 -0.1048 0.2220 0.081 Uiso 1 1 calc R
H17C H 0.5406 -0.1381 0.1789 0.081 Uiso 1 1 calc R
C18 C 0.6455(5) -0.0296(3) 0.1338(3) 0.0564(15) Uani 1 1 d .
H18A H 0.6931 -0.0691 0.1270 0.085 Uiso 1 1 calc R
H18B H 0.6987 0.0080 0.1394 0.085 Uiso 1 1 calc R
H18C H 0.5936 -0.0217 0.0996 0.085 Uiso 1 1 calc R
C19 C 0.2150(4) 0.0028(2) 0.28348(19) 0.0227(9) Uani 1 1 d .
C20 C 0.0997(4) -0.0152(2) 0.2508(2) 0.0370(12) Uani 1 1 d .
H20A H 0.0736 0.0220 0.2267 0.056 Uiso 1 1 calc R
H20B H 0.0374 -0.0260 0.2797 0.056 Uiso 1 1 calc R
H20C H 0.1142 -0.0530 0.2251 0.056 Uiso 1 1 calc R
C21 C 0.6268(3) -0.0413(2) 0.3555(2) 0.0229(9) Uani 1 1 d .
H21A H 0.5812 -0.0801 0.3421 0.028 Uiso 1 1 calc R
H21B H 0.6793 -0.0291 0.3220 0.028 Uiso 1 1 calc R
C22 C 0.6494(5) -0.1089(3) 0.4788(2) 0.0433(14) Uani 1 1 d .
H22A H 0.7085 -0.1211 0.5089 0.065 Uiso 1 1 calc R
H22B H 0.6053 -0.1480 0.4663 0.065 Uiso 1 1 calc R
H22C H 0.5936 -0.0769 0.4955 0.065 Uiso 1 1 calc R
C23 C 0.8268(4) -0.0046(2) 0.4406(3) 0.0436(14) Uani 1 1 d .
H23A H 0.8819 -0.0220 0.4704 0.065 Uiso 1 1 calc R
H23B H 0.7778 0.0300 0.4583 0.065 Uiso 1 1 calc R
H23C H 0.8725 0.0135 0.4074 0.065 Uiso 1 1 calc R
C24 C 0.8316(4) -0.1382(2) 0.3843(2) 0.0236(10) Uani 1 1 d .
C25 C 0.8793(4) -0.1332(2) 0.3277(2) 0.0284(10) Uani 1 1 d .
H25 H 0.8565 -0.0972 0.3035 0.034 Uiso 1 1 calc R
C26 C 0.9590(4) -0.1787(2) 0.3052(2) 0.0348(11) Uani 1 1 d .
H26 H 0.9922 -0.1727 0.2669 0.042 Uiso 1 1 calc R
C27 C 0.9903(4) -0.2330(2) 0.3385(2) 0.0359(11) Uani 1 1 d .
H27 H 1.0430 -0.2651 0.3230 0.043 Uiso 1 1 calc R
C28 C 0.9438(4) -0.2395(2) 0.3944(2) 0.0414(13) Uani 1 1 d .
H28 H 0.9655 -0.2762 0.4180 0.050 Uiso 1 1 calc R
C29 C 0.8657(4) -0.1933(2) 0.4167(2) 0.0325(11) Uani 1 1 d .
H29 H 0.8342 -0.1993 0.4554 0.039 Uiso 1 1 calc R
C30 C 0.5964(4) 0.1374(2) 0.33293(18) 0.0237(10) Uani 1 1 d .
H30A H 0.5351 0.1723 0.3337 0.028 Uiso 1 1 calc R
H30B H 0.6457 0.1455 0.3686 0.028 Uiso 1 1 calc R
C31 C 0.7775(4) 0.2437(2) 0.2918(2) 0.0353(12) Uani 1 1 d .
H31A H 0.7203 0.2771 0.3047 0.053 Uiso 1 1 calc R
H31B H 0.8198 0.2592 0.2565 0.053 Uiso 1 1 calc R
H31C H 0.8350 0.2354 0.3236 0.053 Uiso 1 1 calc R
C32 C 0.8106(4) 0.1031(2) 0.2547(2) 0.0391(12) Uani 1 1 d .
H32A H 0.8641 0.1205 0.2242 0.059 Uiso 1 1 calc R
H32B H 0.7711 0.0636 0.2398 0.059 Uiso 1 1 calc R
H32C H 0.8569 0.0922 0.2902 0.059 Uiso 1 1 calc R
C33 C 0.6086(4) 0.1871(2) 0.20399(19) 0.0258(10) Uani 1 1 d .
C34 C 0.5023(4) 0.2220(2) 0.2079(2) 0.0364(11) Uani 1 1 d .
H34 H 0.4724 0.2337 0.2458 0.044 Uiso 1 1 calc R
C35 C 0.4382(5) 0.2404(3) 0.1575(3) 0.0507(15) Uani 1 1 d .
H35 H 0.3668 0.2650 0.1613 0.061 Uiso 1 1 calc R
C36 C 0.4794(6) 0.2225(3) 0.1020(2) 0.0504(15) Uani 1 1 d .
H36 H 0.4357 0.2344 0.0676 0.060 Uiso 1 1 calc R
C37 C 0.5834(6) 0.1875(3) 0.0969(2) 0.0489(15) Uani 1 1 d .
H37 H 0.6116 0.1749 0.0589 0.059 Uiso 1 1 calc R
C38 C 0.6477(4) 0.1706(2) 0.1474(2) 0.0366(11) Uani 1 1 d .
H38 H 0.7203 0.1471 0.1431 0.044 Uiso 1 1 calc R
C39 C 0.4850(4) 0.06064(17) 0.46610(16) 0.0241(9) Uani 1 1 d .
H39A H 0.4823 0.0150 0.4808 0.029 Uiso 1 1 calc R
H39B H 0.5685 0.0748 0.4729 0.029 Uiso 1 1 calc R
C40 C 0.4718(6) 0.0925(2) 0.60078(18) 0.0570(17) Uani 1 1 d .
H40A H 0.4637 0.0465 0.6126 0.085 Uiso 1 1 calc R
H40B H 0.4294 0.1203 0.6291 0.085 Uiso 1 1 calc R
H40C H 0.5565 0.1044 0.6002 0.085 Uiso 1 1 calc R
C41 C 0.2471(4) 0.0754(3) 0.5312(3) 0.0478(15) Uani 1 1 d .
H41A H 0.2060 0.0828 0.4935 0.072 Uiso 1 1 calc R
H41B H 0.2066 0.0998 0.5626 0.072 Uiso 1 1 calc R
H41C H 0.2459 0.0286 0.5406 0.072 Uiso 1 1 calc R
C42 C 0.4076(4) 0.1955(2) 0.51124(18) 0.0246(9) Uani 1 1 d .
C43 C 0.3338(4) 0.2383(2) 0.5423(2) 0.0378(12) Uani 1 1 d .
H43 H 0.2788 0.2212 0.5703 0.045 Uiso 1 1 calc R
C44 C 0.3387(5) 0.3055(2) 0.5331(2) 0.0427(13) Uani 1 1 d .
H44 H 0.2873 0.3335 0.5549 0.051 Uiso 1 1 calc R
C45 C 0.4169(4) 0.3315(2) 0.4930(2) 0.0342(11) Uani 1 1 d .
H45 H 0.4201 0.3775 0.4869 0.041 Uiso 1 1 calc R
C46 C 0.4905(5) 0.2907(2) 0.46193(19) 0.0352(10) Uani 1 1 d .
H46 H 0.5446 0.3083 0.4337 0.042 Uiso 1 1 calc R
C47 C 0.4867(4) 0.22365(19) 0.47138(17) 0.0291(9) Uani 1 1 d .
H47 H 0.5398 0.1962 0.4499 0.035 Uiso 1 1 calc R
Lu1 Lu 0.483828(12) 0.044466(8) 0.362091(7) 0.01703(4) Uani 1 1 d .
N1 N 0.2831(3) 0.09578(16) 0.34533(15) 0.0222(8) Uani 1 1 d .
N2 N 0.3292(2) -0.04386(18) 0.36725(17) 0.0236(7) Uani 1 1 d .
N3 N 0.4267(3) 0.01766(16) 0.25681(14) 0.0220(8) Uani 1 1 d .
O1 O 0.0857(2) 0.08012(15) 0.33288(14) 0.0326(8) Uani 1 1 d .
O2 O 0.2132(3) -0.11138(14) 0.31318(15) 0.0320(8) Uani 1 1 d .
O3 O 0.2900(3) 0.02428(15) 0.18422(13) 0.0347(8) Uani 1 1 d .
Si1 Si 0.72770(10) -0.07198(6) 0.41310(6) 0.0235(3) Uani 1 1 d .
Si2 Si 0.69545(10) 0.16597(6) 0.27373(5) 0.0238(3) Uani 1 1 d .
Si3 Si 0.40654(11) 0.10410(6) 0.52502(5) 0.0257(3) Uani 1 1 d .

loop_
_atom_site_aniso_label
_atom_site_aniso_U_11
_atom_site_aniso_U_22
_atom_site_aniso_U_33
_atom_site_aniso_U_23
_atom_site_aniso_U_13
_atom_site_aniso_U_12
C1 0.017(2) 0.027(3) 0.028(2) 0.0047(19) -0.0040(18) 0.0033(17)
C2 0.025(2) 0.044(3) 0.043(3) -0.010(2) 0.003(2) 0.005(2)
C3 0.020(2) 0.027(2) 0.030(3) -0.0084(19) -0.0028(18) 0.0076(17)
C4 0.024(2) 0.025(3) 0.058(4) -0.002(2) -0.004(2) 0.0043(19)
C5 0.051(3) 0.039(3) 0.057(4) 0.020(3) -0.010(3) 0.005(3)
C6 0.044(3) 0.035(3) 0.105(6) -0.022(3) -0.005(3) 0.012(2)
C7 0.0173(18) 0.023(2) 0.035(2) 0.003(2) 0.0014(17) 0.0002(19)
C8 0.037(2) 0.021(2) 0.047(3) 0.001(2) -0.005(3) -0.0004(19)
C9 0.018(2) 0.025(2) 0.033(3) 0.009(2) 0.0012(18) 0.0007(17)
C10 0.025(2) 0.026(2) 0.035(3) 0.006(2) 0.001(2) -0.0036(19)
C11 0.030(3) 0.044(3) 0.054(4) -0.002(3) 0.006(2) -0.001(2)
C12 0.049(3) 0.049(3) 0.047(3) 0.020(3) 0.011(3) 0.002(3)
C13 0.034(2) 0.016(2) 0.024(2) -0.0061(18) -0.008(2) 0.0025(18)
C14 0.048(3) 0.040(3) 0.025(2) 0.003(2) -0.0041(19) 0.001(3)
C15 0.038(3) 0.024(2) 0.0203(19) -0.0052(15) 0.005(2) -0.0063(19)
C16 0.044(2) 0.037(3) 0.025(2) -0.003(2) 0.0044(19) 0.004(2)
C17 0.074(4) 0.029(3) 0.058(3) -0.015(2) 0.002(4) 0.006(3)
C18 0.072(3) 0.049(4) 0.048(3) -0.013(3) 0.027(3) 0.010(3)
C19 0.018(2) 0.021(2) 0.029(2) -0.0006(19) -0.0085(18) -0.0041(17)
C20 0.028(2) 0.037(3) 0.046(3) 0.001(2) -0.016(2) -0.007(2)
C21 0.0194(17) 0.024(2) 0.026(2) 0.005(2) 0.0017(18) 0.0046(19)
C22 0.045(3) 0.050(3) 0.035(3) 0.015(3) 0.006(2) 0.022(3)
C23 0.034(3) 0.031(3) 0.066(4) -0.018(3) -0.014(3) 0.001(2)
C24 0.018(2) 0.019(2) 0.034(2) 0.0008(19) -0.0029(18) -0.0009(17)
C25 0.023(2) 0.028(2) 0.035(3) 0.005(2) 0.000(2) -0.0002(19)
C26 0.025(3) 0.041(3) 0.038(3) -0.005(2) 0.008(2) -0.003(2)
C27 0.029(3) 0.022(2) 0.057(3) -0.011(2) 0.004(2) 0.004(2)
C28 0.044(3) 0.029(3) 0.052(3) 0.000(2) 0.000(2) 0.010(2)
C29 0.039(3) 0.027(3) 0.032(3) 0.000(2) 0.003(2) 0.005(2)
C30 0.022(2) 0.032(3) 0.018(2) 0.0013(19) -0.0008(17) -0.0032(19)
C31 0.041(3) 0.040(3) 0.025(3) 0.002(2) 0.002(2) -0.022(2)
C32 0.029(3) 0.046(3) 0.042(3) 0.002(3) 0.002(2) 0.009(2)
C33 0.031(2) 0.022(2) 0.024(2) 0.0056(19) 0.0010(19) -0.0071(19)
C34 0.035(3) 0.040(3) 0.034(2) 0.007(2) -0.003(2) 0.000(2)
C35 0.042(3) 0.046(3) 0.064(4) 0.013(3) -0.013(3) 0.000(2)
C36 0.064(4) 0.054(3) 0.033(3) 0.019(2) -0.023(3) -0.018(3)
C37 0.073(4) 0.050(4) 0.024(3) 0.006(3) -0.001(3) -0.017(3)
C38 0.046(3) 0.035(3) 0.029(3) 0.004(2) 0.003(2) -0.004(2)
C39 0.026(2) 0.020(2) 0.026(2) 0.0035(15) 0.0017(19) -0.0002(18)
C40 0.111(5) 0.039(3) 0.021(2) 0.005(2) -0.009(3) -0.016(3)
C41 0.040(3) 0.036(3) 0.067(4) -0.005(3) 0.026(3) -0.005(2)
C42 0.030(2) 0.026(2) 0.018(2) -0.0043(19) -0.0020(18) -0.0059(19)
C43 0.037(3) 0.035(3) 0.041(3) -0.014(2) 0.016(2) -0.008(2)
C44 0.046(3) 0.032(3) 0.050(3) -0.016(3) 0.008(3) 0.004(2)
C45 0.044(3) 0.019(2) 0.040(3) -0.005(2) -0.002(2) -0.003(2)
C46 0.043(3) 0.030(2) 0.033(2) 0.0023(19) 0.007(2) -0.005(2)
C47 0.032(2) 0.027(2) 0.028(2) -0.0038(17) 0.005(2) -0.003(2)
Lu1 0.01478(6) 0.01802(7) 0.01829(7) 0.00076(8) -0.00171(7) -0.00057(7)
N1 0.0152(17) 0.0216(19) 0.030(2) -0.0009(15) -0.0057(14) 0.0061(14)
N2 0.0209(14) 0.0193(16) 0.0306(19) 0.003(2) -0.0033(16) -0.0059(16)
N3 0.0299(19) 0.0215(18) 0.0145(17) -0.0070(14) -0.0052(15) 0.0003(14)
O1 0.0202(16) 0.0353(19) 0.042(2) -0.0023(15) -0.0026(14) 0.0027(13)
O2 0.0349(18) 0.0191(17) 0.042(2) -0.0013(15) -0.0109(16) -0.0048(14)
O3 0.0409(18) 0.040(2) 0.0234(17) 0.0030(14) -0.0132(14) -0.0021(14)
Si1 0.0197(6) 0.0242(6) 0.0265(7) -0.0012(5) -0.0023(5) 0.0037(5)
Si2 0.0203(6) 0.0271(7) 0.0240(7) 0.0033(5) 0.0019(5) -0.0030(5)
Si3 0.0338(7) 0.0248(7) 0.0185(6) -0.0005(5) 0.0046(5) -0.0055(5)

loop_
_atom_type_symbol
_atom_type_description
_atom_type_scat_dispersion_real
_atom_type_scat_dispersion_imag
_atom_type_scat_source
C C 0.0033 0.0016 'International Tables Vol C Tables 4.2.6.8 and 6.1.1.4'
H H 0.0000 0.0000 'International Tables Vol C Tables 4.2.6.8 and 6.1.1.4'
Lu Lu -0.4720 5.8584 'International Tables Vol C Tables 4.2.6.8 and 6.1.1.4'
N N 0.0061 0.0033 'International Tables Vol C Tables 4.2.6.8 and 6.1.1.4'
O O 0.0106 0.0060 'International Tables Vol C Tables 4.2.6.8 and 6.1.1.4'
Si Si 0.0817 0.0704 'International Tables Vol C Tables 4.2.6.8 and 6.1.1.4'

loop_
_geom_angle_atom_site_label_1
_geom_angle_atom_site_label_2
_geom_angle_atom_site_label_3
_geom_angle
N1 C1 O1 119.2(4)
N1 C1 C19 125.6(4)
O1 C1 C19 115.1(3)
O1 C2 C3 104.0(3)
O1 C2 H2A 111.0
C3 C2 H2A 111.0
O1 C2 H2B 111.0
C3 C2 H2B 111.0
H2A C2 H2B 109.0
N1 C3 C4 111.1(3)
N1 C3 C2 102.5(3)
C4 C3 C2 114.7(4)
N1 C3 H3 109.5
C4 C3 H3 109.5
C2 C3 H3 109.5
C5 C4 C3 112.2(4)
C5 C4 C6 111.4(4)
C3 C4 C6 110.3(4)
C5 C4 H4 107.6
C3 C4 H4 107.6
C6 C4 H4 107.6
C4 C5 H5A 109.5
C4 C5 H5B 109.5
H5A C5 H5B 109.5
C4 C5 H5C 109.5
H5A C5 H5C 109.5
H5B C5 H5C 109.5
C4 C6 H6A 109.5
C4 C6 H6B 109.5
H6A C6 H6B 109.5
C4 C6 H6C 109.5
H6A C6 H6C 109.5
H6B C6 H6C 109.5
N2 C7 O2 119.0(4)
N2 C7 C19 124.9(4)
O2 C7 C19 116.1(3)
O2 C8 C9 104.6(3)
O2 C8 H8A 110.8
C9 C8 H8A 110.8
O2 C8 H8B 110.8
C9 C8 H8B 110.8
H8A C8 H8B 108.9
N2 C9 C8 102.4(3)
N2 C9 C10 109.4(3)
C8 C9 C10 115.7(4)
N2 C9 H9 109.7
C8 C9 H9 109.7
C10 C9 H9 109.7
C11 C10 C12 110.7(4)
C11 C10 C9 113.6(4)
C12 C10 C9 109.5(4)
C11 C10 H10 107.6
C12 C10 H10 107.6
C9 C10 H10 107.6
C10 C11 H11A 109.5
C10 C11 H11B 109.5
H11A C11 H11B 109.5
C10 C11 H11C 109.5
H11A C11 H11C 109.5
H11B C11 H11C 109.5
C10 C12 H12A 109.5
C10 C12 H12B 109.5
H12A C12 H12B 109.5
C10 C12 H12C 109.5
H12A C12 H12C 109.5
H12B C12 H12C 109.5
N3 C13 O3 118.6(4)
N3 C13 C19 124.3(4)
O3 C13 C19 117.1(4)
O3 C14 C15 104.4(3)
O3 C14 H14A 110.9
C15 C14 H14A 110.9
O3 C14 H14B 110.9
C15 C14 H14B 110.9
H14A C14 H14B 108.9
N3 C15 C16 110.7(3)
N3 C15 C14 101.7(3)
C16 C15 C14 115.5(4)
N3 C15 H15 109.5
C16 C15 H15 109.5
C14 C15 H15 109.5
C17 C16 C15 113.8(4)
C17 C16 C18 111.8(4)
C15 C16 C18 109.2(4)
C17 C16 H16 107.2
C15 C16 H16 107.2
C18 C16 H16 107.2
C16 C17 H17A 109.5
C16 C17 H17B 109.5
H17A C17 H17B 109.5
C16 C17 H17C 109.5
H17A C17 H17C 109.5
H17B C17 H17C 109.5
C16 C18 H18A 109.5
C16 C18 H18B 109.5
H18A C18 H18B 109.5
C16 C18 H18C 109.5
H18A C18 H18C 109.5
H18B C18 H18C 109.5
C13 C19 C7 106.4(3)
C13 C19 C1 108.0(3)
C7 C19 C1 105.9(3)
C13 C19 C20 112.2(4)
C7 C19 C20 112.0(3)
C1 C19 C20 111.9(4)
C19 C20 H20A 109.5
C19 C20 H20B 109.5
H20A C20 H20B 109.5
C19 C20 H20C 109.5
H20A C20 H20C 109.5
H20B C20 H20C 109.5
Si1 C21 Lu1 128.5(2)
Si1 C21 H21A 105.2
Lu1 C21 H21A 105.2
Si1 C21 H21B 105.2
Lu1 C21 H21B 105.2
H21A C21 H21B 105.9
Si1 C22 H22A 109.5
Si1 C22 H22B 109.5
H22A C22 H22B 109.5
Si1 C22 H22C 109.5
H22A C22 H22C 109.5
H22B C22 H22C 109.5
Si1 C23 H23A 109.5
Si1 C23 H23B 109.5
H23A C23 H23B 109.5
Si1 C23 H23C 109.5
H23A C23 H23C 109.5
H23B C23 H23C 109.5
C25 C24 C29 115.9(4)
C25 C24 Si1 119.9(3)
C29 C24 Si1 124.2(3)
C26 C25 C24 122.4(4)
C26 C25 H25 118.8
C24 C25 H25 118.8
C27 C26 C25 120.1(4)
C27 C26 H26 120.0
C25 C26 H26 120.0
C28 C27 C26 118.8(4)
C28 C27 H27 120.6
C26 C27 H27 120.6
C27 C28 C29 120.6(5)
C27 C28 H28 119.7
C29 C28 H28 119.7
C28 C29 C24 122.1(5)
C28 C29 H29 118.9
C24 C29 H29 118.9
Si2 C30 Lu1 141.1(2)
Si2 C30 H30A 101.7
Lu1 C30 H30A 101.7
Si2 C30 H30B 101.7
Lu1 C30 H30B 101.7
H30A C30 H30B 104.7
Si2 C31 H31A 109.5
Si2 C31 H31B 109.5
H31A C31 H31B 109.5
Si2 C31 H31C 109.5
H31A C31 H31C 109.5
H31B C31 H31C 109.5
Si2 C32 H32A 109.5
Si2 C32 H32B 109.5
H32A C32 H32B 109.5
Si2 C32 H32C 109.5
H32A C32 H32C 109.5
H32B C32 H32C 109.5
C34 C33 C38 116.8(4)
C34 C33 Si2 120.2(3)
C38 C33 Si2 123.0(4)
C33 C34 C35 121.8(5)
C33 C34 H34 119.1
C35 C34 H34 119.1
C36 C35 C34 119.7(5)
C36 C35 H35 120.1
C34 C35 H35 120.1
C37 C36 C35 119.7(5)
C37 C36 H36 120.2
C35 C36 H36 120.2
C36 C37 C38 120.0(5)
C36 C37 H37 120.0
C38 C37 H37 120.0
C37 C38 C33 122.0(5)
C37 C38 H38 119.0
C33 C38 H38 119.0
Si3 C39 Lu1 141.9(2)
Si3 C39 H39A 101.5
Lu1 C39 H39A 101.5
Si3 C39 H39B 101.5
Lu1 C39 H39B 101.5
H39A C39 H39B 104.6
Si3 C40 H40A 109.5
Si3 C40 H40B 109.5
H40A C40 H40B 109.5
Si3 C40 H40C 109.5
H40A C40 H40C 109.5
H40B C40 H40C 109.5
Si3 C41 H41A 109.5
Si3 C41 H41B 109.5
H41A C41 H41B 109.5
Si3 C41 H41C 109.5
H41A C41 H41C 109.5
H41B C41 H41C 109.5
C47 C42 C43 116.4(4)
C47 C42 Si3 121.3(3)
C43 C42 Si3 122.3(3)
C44 C43 C42 121.5(4)
C44 C43 H43 119.2
C42 C43 H43 119.2
C45 C44 C43 120.5(4)
C45 C44 H44 119.7
C43 C44 H44 119.7
C46 C45 C44 119.3(4)
C46 C45 H45 120.4
C44 C45 H45 120.4
C45 C46 C47 120.3(4)
C45 C46 H46 119.8
C47 C46 H46 119.8
C46 C47 C42 121.9(4)
C46 C47 H47 119.0
C42 C47 H47 119.0
C39 Lu1 C30 99.22(13)
C39 Lu1 C21 99.24(14)
C30 Lu1 C21 102.41(14)
C39 Lu1 N2 93.35(13)
C30 Lu1 N2 163.20(12)
C21 Lu1 N2 86.41(12)
C39 Lu1 N1 95.52(13)
C30 Lu1 N1 95.73(13)
C21 Lu1 N1 154.36(13)
N2 Lu1 N1 71.84(11)
C39 Lu1 N3 164.81(13)
C30 Lu1 N3 92.71(12)
C21 Lu1 N3 87.25(13)
N2 Lu1 N3 73.24(12)
N1 Lu1 N3 73.81(11)
C1 N1 C3 106.8(3)
C1 N1 Lu1 120.3(3)
C3 N1 Lu1 129.4(2)
C7 N2 C9 106.5(4)
C7 N2 Lu1 119.9(3)
C9 N2 Lu1 128.5(2)
C13 N3 C15 107.4(3)
C13 N3 Lu1 120.6(3)
C15 N3 Lu1 128.9(3)
C1 O1 C2 104.6(3)
C7 O2 C8 104.7(3)
C13 O3 C14 105.1(3)
C21 Si1 C23 110.4(2)
C21 Si1 C22 114.1(2)
C23 Si1 C22 108.0(3)
C21 Si1 C24 112.2(2)
C23 Si1 C24 105.9(2)
C22 Si1 C24 105.7(2)
C30 Si2 C32 111.5(2)
C30 Si2 C31 114.0(2)
C32 Si2 C31 107.1(2)
C30 Si2 C33 111.52(19)
C32 Si2 C33 108.6(2)
C31 Si2 C33 103.8(2)
C39 Si3 C40 114.5(2)
C39 Si3 C41 111.0(2)
C40 Si3 C41 105.2(3)
C39 Si3 C42 110.92(18)
C40 Si3 C42 105.8(2)
C41 Si3 C42 109.0(2)

loop_
_geom_bond_atom_site_label_1
_geom_bond_atom_site_label_2
_geom_bond_distance
C1 N1 1.266(5)
C1 O1 1.343(5)
C1 C19 1.517(6)
C2 O1 1.467(5)
C2 C3 1.539(6)
C2 H2A 0.9900
C2 H2B 0.9900
C3 N1 1.483(5)
C3 C4 1.523(6)
C3 H3 1.0000
C4 C5 1.521(7)
C4 C6 1.525(7)
C4 H4 1.0000
C5 H5A 0.9800
C5 H5B 0.9800
C5 H5C 0.9800
C6 H6A 0.9800
C6 H6B 0.9800
C6 H6C 0.9800
C7 N2 1.273(5)
C7 O2 1.343(5)
C7 C19 1.516(6)
C8 O2 1.469(5)
C8 C9 1.526(6)
C8 H8A 0.9900
C8 H8B 0.9900
C9 N2 1.494(5)
C9 C10 1.534(6)
C9 H9 1.0000
C10 C11 1.522(6)
C10 C12 1.534(6)
C10 H10 1.0000
C11 H11A 0.9800
C11 H11B 0.9800
C11 H11C 0.9800
C12 H12A 0.9800
C12 H12B 0.9800
C12 H12C 0.9800
C13 N3 1.273(5)
C13 O3 1.340(5)
C13 C19 1.511(6)
C14 O3 1.463(5)
C14 C15 1.545(6)
C14 H14A 0.9900
C14 H14B 0.9900
C15 N3 1.491(5)
C15 C16 1.529(6)
C15 H15 1.0000
C16 C17 1.520(7)
C16 C18 1.536(6)
C16 H16 1.0000
C17 H17A 0.9800
C17 H17B 0.9800
C17 H17C 0.9800
C18 H18A 0.9800
C18 H18B 0.9800
C18 H18C 0.9800
C19 C20 1.533(6)
C20 H20A 0.9800
C20 H20B 0.9800
C20 H20C 0.9800
C21 Si1 1.833(4)
C21 Lu1 2.379(4)
C21 H21A 0.9900
C21 H21B 0.9900
C22 Si1 1.882(5)
C22 H22A 0.9800
C22 H22B 0.9800
C22 H22C 0.9800
C23 Si1 1.874(5)
C23 H23A 0.9800
C23 H23B 0.9800
C23 H23C 0.9800
C24 C25 1.389(6)
C24 C29 1.398(6)
C24 Si1 1.899(4)
C25 C26 1.386(6)
C25 H25 0.9500
C26 C27 1.385(6)
C26 H26 0.9500
C27 C28 1.371(6)
C27 H27 0.9500
C28 C29 1.382(6)
C28 H28 0.9500
C29 H29 0.9500
C30 Si2 1.833(4)
C30 Lu1 2.373(4)
C30 H30A 0.9900
C30 H30B 0.9900
C31 Si2 1.880(4)
C31 H31A 0.9800
C31 H31B 0.9800
C31 H31C 0.9800
C32 Si2 1.870(5)
C32 H32A 0.9800
C32 H32B 0.9800
C32 H32C 0.9800
C33 C34 1.391(6)
C33 C38 1.392(6)
C33 Si2 1.901(4)
C34 C35 1.395(6)
C34 H34 0.9500
C35 C36 1.386(8)
C35 H35 0.9500
C36 C37 1.372(8)
C36 H36 0.9500
C37 C38 1.392(7)
C37 H37 0.9500
C38 H38 0.9500
C39 Si3 1.825(4)
C39 Lu1 2.372(4)
C39 H39A 0.9900
C39 H39B 0.9900
C40 Si3 1.876(5)
C40 H40A 0.9800
C40 H40B 0.9800
C40 H40C 0.9800
C41 Si3 1.885(5)
C41 H41A 0.9800
C41 H41B 0.9800
C41 H41C 0.9800
C42 C47 1.388(6)
C42 C43 1.393(6)
C42 Si3 1.893(4)
C43 C44 1.388(7)
C43 H43 0.9500
C44 C45 1.368(7)
C44 H44 0.9500
C45 C46 1.367(6)
C45 H45 0.9500
C46 C47 1.387(5)
C46 H46 0.9500
C47 H47 0.9500
Lu1 N2 2.504(3)
Lu1 N1 2.510(3)
Lu1 N3 2.522(3)

loop_
_geom_torsion_atom_site_label_1
_geom_torsion_atom_site_label_2
_geom_torsion_atom_site_label_3
_geom_torsion_atom_site_label_4
_geom_torsion
O1 C2 C3 N1 -16.4(4)
O1 C2 C3 C4 104.1(4)
N1 C3 C4 C5 57.4(5)
C2 C3 C4 C5 -58.2(5)
N1 C3 C4 C6 -177.8(4)
C2 C3 C4 C6 66.6(5)
O2 C8 C9 N2 -16.3(4)
O2 C8 C9 C10 102.6(4)
N2 C9 C10 C11 59.5(5)
C8 C9 C10 C11 -55.5(5)
N2 C9 C10 C12 -176.2(4)
C8 C9 C10 C12 68.7(5)
O3 C14 C15 N3 -16.2(4)
O3 C14 C15 C16 103.7(4)
N3 C15 C16 C17 56.3(5)
C14 C15 C16 C17 -58.6(5)
N3 C15 C16 C18 -178.0(4)
C14 C15 C16 C18 67.2(5)
N3 C13 C19 C7 -41.7(5)
O3 C13 C19 C7 137.6(4)
N3 C13 C19 C1 71.6(5)
O3 C13 C19 C1 -109.1(4)
N3 C13 C19 C20 -164.6(4)
O3 C13 C19 C20 14.7(5)
N2 C7 C19 C13 75.4(5)
O2 C7 C19 C13 -102.0(4)
N2 C7 C19 C1 -39.4(5)
O2 C7 C19 C1 143.3(4)
N2 C7 C19 C20 -161.6(4)
O2 C7 C19 C20 21.0(5)
N1 C1 C19 C13 -42.5(6)
O1 C1 C19 C13 139.9(4)
N1 C1 C19 C7 71.1(5)
O1 C1 C19 C7 -106.4(4)
N1 C1 C19 C20 -166.5(4)
O1 C1 C19 C20 15.9(5)
C29 C24 C25 C26 -2.1(6)
Si1 C24 C25 C26 177.6(3)
C24 C25 C26 C27 2.6(7)
C25 C26 C27 C28 -1.9(7)
C26 C27 C28 C29 1.0(7)
C27 C28 C29 C24 -0.6(7)
C25 C24 C29 C28 1.2(7)
Si1 C24 C29 C28 -178.5(4)
C38 C33 C34 C35 -0.7(7)
Si2 C33 C34 C35 177.7(4)
C33 C34 C35 C36 1.4(8)
C34 C35 C36 C37 -0.7(8)
C35 C36 C37 C38 -0.5(8)
C36 C37 C38 C33 1.1(7)
C34 C33 C38 C37 -0.5(6)
Si2 C33 C38 C37 -179.0(4)
C47 C42 C43 C44 0.6(7)
Si3 C42 C43 C44 177.6(4)
C42 C43 C44 C45 0.0(8)
C43 C44 C45 C46 0.0(8)
C44 C45 C46 C47 -0.6(7)
C45 C46 C47 C42 1.3(7)
C43 C42 C47 C46 -1.3(7)
Si3 C42 C47 C46 -178.3(4)
Si3 C39 Lu1 C30 84.6(3)
Si3 C39 Lu1 C21 -171.1(3)
Si3 C39 Lu1 N2 -84.2(3)
Si3 C39 Lu1 N1 -12.1(3)
Si3 C39 Lu1 N3 -56.6(6)
Si2 C30 Lu1 C39 152.6(3)
Si2 C30 Lu1 C21 51.0(4)
Si2 C30 Lu1 N2 -69.5(6)
Si2 C30 Lu1 N1 -110.8(3)
Si2 C30 Lu1 N3 -36.8(4)
Si1 C21 Lu1 C39 -11.0(3)
Si1 C21 Lu1 C30 90.6(3)
Si1 C21 Lu1 N2 -103.8(3)
Si1 C21 Lu1 N1 -135.3(3)
Si1 C21 Lu1 N3 -177.2(3)
O1 C1 N1 C3 -5.9(5)
C19 C1 N1 C3 176.7(4)
O1 C1 N1 Lu1 155.2(3)
C19 C1 N1 Lu1 -22.2(6)
C4 C3 N1 C1 -109.1(4)
C2 C3 N1 C1 13.8(4)
C4 C3 N1 Lu1 92.1(4)
C2 C3 N1 Lu1 -145.0(3)
C39 Lu1 N1 C1 -120.9(3)
C30 Lu1 N1 C1 139.2(3)
C21 Lu1 N1 C1 4.1(5)
N2 Lu1 N1 C1 -29.2(3)
N3 Lu1 N1 C1 48.0(3)
C39 Lu1 N1 C3 35.4(3)
C30 Lu1 N1 C3 -64.5(3)
C21 Lu1 N1 C3 160.4(3)
N2 Lu1 N1 C3 127.1(4)
N3 Lu1 N1 C3 -155.6(4)
O2 C7 N2 C9 -7.3(5)
C19 C7 N2 C9 175.4(4)
O2 C7 N2 Lu1 149.6(3)
C19 C7 N2 Lu1 -27.7(5)
C8 C9 N2 C7 14.5(4)
C10 C9 N2 C7 -108.8(4)
C8 C9 N2 Lu1 -139.7(3)
C10 C9 N2 Lu1 97.0(4)
C39 Lu1 N2 C7 148.4(3)
C30 Lu1 N2 C7 9.9(7)
C21 Lu1 N2 C7 -112.5(4)
N1 Lu1 N2 C7 53.7(3)
N3 Lu1 N2 C7 -24.3(3)
C39 Lu1 N2 C9 -60.4(3)
C30 Lu1 N2 C9 161.1(4)
C21 Lu1 N2 C9 38.7(3)
N1 Lu1 N2 C9 -155.1(4)
N3 Lu1 N2 C9 126.9(4)
O3 C13 N3 C15 -5.3(5)
C19 C13 N3 C15 174.1(4)
O3 C13 N3 Lu1 156.7(3)
C19 C13 N3 Lu1 -24.0(5)
C16 C15 N3 C13 -109.9(4)
C14 C15 N3 C13 13.3(4)
C16 C15 N3 Lu1 90.1(4)
C14 C15 N3 Lu1 -146.6(3)
C39 Lu1 N3 C13 21.1(6)
C30 Lu1 N3 C13 -120.7(3)
C21 Lu1 N3 C13 137.0(3)
N2 Lu1 N3 C13 49.9(3)
N1 Lu1 N3 C13 -25.5(3)
C39 Lu1 N3 C15 178.7(4)
C30 Lu1 N3 C15 36.9(3)
C21 Lu1 N3 C15 -65.4(3)
N2 Lu1 N3 C15 -152.4(3)
N1 Lu1 N3 C15 132.1(3)
N1 C1 O1 C2 -5.4(5)
C19 C1 O1 C2 172.2(4)
C3 C2 O1 C1 13.6(4)
N2 C7 O2 C8 -3.9(5)
C19 C7 O2 C8 173.6(4)
C9 C8 O2 C7 12.8(4)
N3 C13 O3 C14 -6.0(5)
C19 C13 O3 C14 174.6(4)
C15 C14 O3 C13 13.9(4)
Lu1 C21 Si1 C23 -58.7(3)
Lu1 C21 Si1 C22 63.2(3)
Lu1 C21 Si1 C24 -176.6(2)
C25 C24 Si1 C21 38.4(4)
C29 C24 Si1 C21 -142.0(4)
C25 C24 Si1 C23 -82.2(4)
C29 C24 Si1 C23 97.5(4)
C25 C24 Si1 C22 163.4(4)
C29 C24 Si1 C22 -17.0(4)
Lu1 C30 Si2 C32 -46.1(4)
Lu1 C30 Si2 C31 -167.4(3)
Lu1 C30 Si2 C33 75.5(4)
C34 C33 Si2 C30 43.3(4)
C38 C33 Si2 C30 -138.4(4)
C34 C33 Si2 C32 166.5(4)
C38 C33 Si2 C32 -15.1(4)
C34 C33 Si2 C31 -79.9(4)
C38 C33 Si2 C31 98.5(4)
Lu1 C39 Si3 C40 -177.6(3)
Lu1 C39 Si3 C41 63.4(4)
Lu1 C39 Si3 C42 -57.9(4)
C47 C42 Si3 C39 -16.8(4)
C43 C42 Si3 C39 166.3(4)
C47 C42 Si3 C40 108.0(4)
C43 C42 Si3 C40 -68.9(4)
C47 C42 Si3 C41 -139.3(4)
C43 C42 Si3 C41 43.8(4)
